data_2229065
loop_
_publ_author_name
'Tai, Xi-Shi'

_publ_section_title
;
 Hexaaquamagnesium
 bis{4-[(5-bromo-2-hydroxybenzylidene)amino]benzenesulfonate} dihydrate
;
_journal_coeditor_code HB5780
_journal_issue 2
_journal_name_full 'Acta Crystallographica Section E'
_journal_page_first m132
_journal_paper_doi 10.1107/S1600536810053717
_journal_volume 67
_journal_year 2011
_chemical_formula_iupac '[Mg (H2 O)6] (C13 H9 Br N O4 S)2, 2H2 O'
_chemical_formula_moiety 'H12 Mg O6 2+, 2(C13 H9 Br N O4 S -), 2(H2 O)'
_chemical_formula_sum 'C26 H34 Br2 Mg N2 O16 S2'
_chemical_formula_weight 878.80
_chemical_name_systematic
;
Hexaaquamagnesium
bis{4-[(5-bromo-2-hydroxybenzylidene)amino]benzenesulfonate}
dihydrate
;
_space_group_IT_number 14
_symmetry_cell_setting monoclinic
_symmetry_space_group_name_Hall '-P 2ybc'
_symmetry_space_group_name_H-M 'P 1 21/c 1'
_atom_sites_solution_hydrogens geom
_atom_sites_solution_primary direct
_atom_sites_solution_secondary difmap
_audit_creation_method SHELXL-97
_cell_angle_alpha 90.00
_cell_angle_beta 108.6680(10)
_cell_angle_gamma 90.00
_cell_formula_units_Z 2
_cell_length_a 18.7737(14)
_cell_length_b 6.2837(5)
_cell_length_c 15.7591(12)
_cell_measurement_reflns_used 1852
_cell_measurement_temperature 291(2)
_cell_measurement_theta_max 22.56
_cell_measurement_theta_min 2.25
_cell_volume 1761.3(2)
_computing_cell_refinement 'SAINT (Bruker, 2000)'
_computing_data_collection 'SMART (Bruker, 2000)'
_computing_data_reduction 'SAINT (Bruker, 2000)'
_computing_molecular_graphics 'SHELXTL (Sheldrick, 2008)'
_computing_publication_material 'SHELXTL (Sheldrick, 2008)'
_computing_structure_refinement 'SHELXTL (Sheldrick, 2008)'
_computing_structure_solution 'SHELXTL (Sheldrick, 2008)'
_diffrn_ambient_temperature 291(2)
_diffrn_measured_fraction_theta_full 0.997
_diffrn_measured_fraction_theta_max 0.997
_diffrn_measurement_device_type 'Bruker SMART APEX CCD'
_diffrn_measurement_method '\f and \w'
_diffrn_radiation_monochromator graphite
_diffrn_radiation_source 'sealed tube'
_diffrn_radiation_type MoK\a
_diffrn_radiation_wavelength 0.71073
_diffrn_reflns_av_R_equivalents 0.0435
_diffrn_reflns_av_sigmaI/netI 0.0531
_diffrn_reflns_limit_h_max 22
_diffrn_reflns_limit_h_min -21
_diffrn_reflns_limit_k_max 7
_diffrn_reflns_limit_k_min -7
_diffrn_reflns_limit_l_max 19
_diffrn_reflns_limit_l_min -18
_diffrn_reflns_number 9144
_diffrn_reflns_theta_full 26.00
_diffrn_reflns_theta_max 26.00
_diffrn_reflns_theta_min 2.60
_exptl_absorpt_coefficient_mu 2.511
_exptl_absorpt_correction_T_max 0.55
_exptl_absorpt_correction_T_min 0.48
_exptl_absorpt_correction_type multi-scan
_exptl_absorpt_process_details '(SADABS; Bruker, 2000)'
_exptl_crystal_colour colourless
_exptl_crystal_density_diffrn 1.657
_exptl_crystal_density_method 'not measured'
_exptl_crystal_description block
_exptl_crystal_F_000 892
_exptl_crystal_size_max 0.30
_exptl_crystal_size_mid 0.26
_exptl_crystal_size_min 0.24
_refine_diff_density_max 0.288
_refine_diff_density_min -0.459
_refine_ls_extinction_method none
_refine_ls_goodness_of_fit_ref 1.028
_refine_ls_hydrogen_treatment constr
_refine_ls_matrix_type full
_refine_ls_number_parameters 223
_refine_ls_number_reflns 3446
_refine_ls_number_restraints 0
_refine_ls_restrained_S_all 1.028
_refine_ls_R_factor_all 0.0774
_refine_ls_R_factor_gt 0.0565
_refine_ls_shift/su_max 0.000
_refine_ls_shift/su_mean 0.000
_refine_ls_structure_factor_coef Fsqd
_refine_ls_weighting_details 'calc w=1/[\s^2^(Fo^2^)+(0.06P)^2^+1.22P] where P=(Fo^2^+2Fc^2^)/3'
_refine_ls_weighting_scheme calc
_refine_ls_wR_factor_gt 0.1253
_refine_ls_wR_factor_ref 0.1306
_reflns_number_gt 2473
_reflns_number_total 3446
_reflns_threshold_expression I>2\s(I)
_cod_data_source_file hb5780.cif
_cod_data_source_block I
_cod_original_sg_symbol_H-M 'P 21/c'
_cod_database_code 2229065
_cod_database_fobs_code 2229065

loop_
_symmetry_equiv_pos_as_xyz
'x, y, z'
'-x, y+1/2, -z+1/2'
'-x, -y, -z'
'x, -y-1/2, z-1/2'

loop_
_atom_site_type_symbol
_atom_site_label
_atom_site_fract_x
_atom_site_fract_y
_atom_site_fract_z
_atom_site_U_iso_or_equiv
_atom_site_adp_type
_atom_site_calc_flag
_atom_site_refinement_flags
_atom_site_occupancy
_atom_site_disorder_assembly
_atom_site_disorder_group
Br Br1 0.22648(3) 1.13983(10) 0.17778(4) 0.0651(2) Uani d . 1 . .
C C1 0.3958(3) 0.6851(8) 0.1070(3) 0.0477(11) Uani d . 1 . .
C C2 0.3228(3) 0.6150(9) 0.1013(4) 0.0604(13) Uani d . 1 . .
H H2 0.3074 0.4775 0.0821 0.072 Uiso calc R 1 . .
C C3 0.2748(2) 0.7509(8) 0.1242(3) 0.0481(11) Uani d . 1 . .
H H3 0.2271 0.7041 0.1213 0.058 Uiso calc R 1 . .
C C4 0.2961(2) 0.9538(8) 0.1511(3) 0.0448(10) Uani d . 1 . .
C C5 0.3665(2) 1.0246(8) 0.1571(3) 0.0450(10) Uani d . 1 . .
H H5 0.3805 1.1626 0.1767 0.054 Uiso calc R 1 . .
C C6 0.4171(2) 0.8944(7) 0.1345(3) 0.0397(9) Uani d . 1 . .
C C7 0.4892(2) 0.9756(8) 0.1354(3) 0.0482(11) Uani d . 1 . .
H H7 0.5018 1.1160 0.1523 0.058 Uiso calc R 1 . .
C C8 0.6080(2) 0.9353(7) 0.1133(3) 0.0387(9) Uani d . 1 . .
C C9 0.6512(3) 0.7946(8) 0.0856(4) 0.0563(13) Uani d . 1 . .
H H9 0.6325 0.6601 0.0658 0.068 Uiso calc R 1 . .
C C10 0.7223(3) 0.8507(8) 0.0870(3) 0.0513(12) Uani d . 1 . .
H H10 0.7512 0.7546 0.0671 0.062 Uiso calc R 1 . .
C C11 0.7506(2) 1.0454(7) 0.1170(3) 0.0403(10) Uani d . 1 . .
C C12 0.7072(2) 1.1915(7) 0.1430(3) 0.0457(11) Uani d . 1 . .
H H12 0.7257 1.3271 0.1611 0.055 Uiso calc R 1 . .
C C13 0.6353(2) 1.1350(8) 0.1421(3) 0.0476(12) Uani d . 1 . .
H H13 0.6059 1.2315 0.1608 0.057 Uiso calc R 1 . .
Mg Mg1 0.0000 0.5000 0.0000 0.0372(4) Uani d S 1 . .
N N1 0.53591(18) 0.8598(6) 0.1135(2) 0.0436(9) Uani d . 1 . .
O O1 0.44163(19) 0.5502(6) 0.0844(3) 0.0727(12) Uani d . 1 . .
H H1A 0.4853 0.6268 0.0825 0.109 Uiso d R 1 . .
O O2 0.85670(16) 1.0353(5) 0.04402(18) 0.0401(7) Uani d . 1 . .
O O3 0.89136(16) 0.9951(6) 0.20297(19) 0.0522(8) Uani d . 1 . .
O O4 0.85143(17) 1.3394(5) 0.1372(2) 0.0450(7) Uani d . 1 . .
O O5 0.04046(16) 0.9650(5) 0.19393(18) 0.0438(7) Uani d . 1 . .
H H5D -0.0040 0.9738 0.1965 0.053 Uiso d R 1 . .
H H5A 0.0679 0.8973 0.2393 0.066 Uiso d R 1 . .
O O11 0.04471(18) 0.3651(5) 0.12539(18) 0.0486(8) Uani d . 1 . .
H H11A 0.0911 0.2950 0.1291 0.073 Uiso d R 1 . .
H H11C 0.0542 0.4746 0.1701 0.073 Uiso d R 1 . .
O O12 0.05566(19) 0.7759(5) 0.0447(2) 0.0503(8) Uani d . 1 . .
H H12A 0.1036 0.7722 0.0349 0.075 Uiso d R 1 . .
H H12B 0.0631 0.7904 0.1076 0.075 Uiso d R 1 . .
O O13 -0.08843(18) 0.6110(5) 0.0402(2) 0.0506(8) Uani d . 1 . .
H H13A -0.1230 0.6882 -0.0083 0.076 Uiso d R 1 . .
H H13C -0.1138 0.4923 0.0560 0.076 Uiso d R 1 . .
S S1 0.84436(5) 1.11031(16) 0.12566(6) 0.0322(2) Uani d . 1 . .

loop_
_atom_site_aniso_label
_atom_site_aniso_U_11
_atom_site_aniso_U_22
_atom_site_aniso_U_33
_atom_site_aniso_U_12
_atom_site_aniso_U_13
_atom_site_aniso_U_23
Br1 0.0464(3) 0.0689(4) 0.0887(4) 0.0068(2) 0.0338(3) 0.0030(3)
C1 0.040(2) 0.047(3) 0.055(3) -0.007(2) 0.014(2) -0.003(2)
C2 0.046(3) 0.048(3) 0.087(4) -0.018(2) 0.021(3) -0.005(3)
C3 0.028(2) 0.058(3) 0.056(3) -0.003(2) 0.0105(19) 0.013(2)
C4 0.030(2) 0.051(3) 0.053(3) -0.0018(19) 0.0128(19) 0.004(2)
C5 0.039(2) 0.039(3) 0.059(3) 0.0022(19) 0.019(2) 0.002(2)
C6 0.029(2) 0.043(3) 0.046(2) 0.0004(17) 0.0107(17) 0.0030(19)
C7 0.038(2) 0.046(3) 0.063(3) -0.003(2) 0.018(2) -0.003(2)
C8 0.0305(19) 0.040(2) 0.047(2) -0.0055(17) 0.0137(18) -0.0009(18)
C9 0.050(3) 0.035(2) 0.093(4) -0.020(2) 0.035(3) -0.028(2)
C10 0.048(3) 0.049(3) 0.062(3) -0.008(2) 0.025(2) -0.025(2)
C11 0.038(2) 0.048(3) 0.035(2) -0.0006(19) 0.0116(18) 0.0036(18)
C12 0.041(2) 0.039(3) 0.067(3) -0.0133(19) 0.031(2) -0.026(2)
C13 0.047(2) 0.049(3) 0.063(3) -0.015(2) 0.041(2) -0.031(2)
Mg1 0.0380(10) 0.0361(11) 0.0405(10) 0.0008(8) 0.0166(8) -0.0003(8)
N1 0.0279(17) 0.048(2) 0.054(2) -0.0080(16) 0.0114(15) -0.0044(18)
O1 0.0431(18) 0.057(2) 0.124(3) -0.0094(17) 0.035(2) -0.026(2)
O2 0.0475(16) 0.0432(17) 0.0386(14) -0.0031(13) 0.0264(13) -0.0058(13)
O3 0.0353(16) 0.078(2) 0.0378(16) 0.0083(16) 0.0042(13) 0.0168(16)
O4 0.0482(17) 0.0379(18) 0.0560(18) -0.0109(14) 0.0267(15) -0.0102(14)
O5 0.0436(16) 0.0509(19) 0.0358(15) 0.0081(14) 0.0111(13) 0.0089(13)
O11 0.063(2) 0.0476(19) 0.0329(15) 0.0076(15) 0.0119(14) 0.0015(13)
O12 0.065(2) 0.0463(19) 0.0510(17) -0.0202(16) 0.0340(16) -0.0143(14)
O13 0.0584(19) 0.0361(18) 0.072(2) 0.0118(15) 0.0415(17) 0.0130(15)
S1 0.0313(5) 0.0350(6) 0.0320(5) -0.0036(4) 0.0123(4) 0.0004(4)

loop_
_atom_type_symbol
_atom_type_description
_atom_type_scat_dispersion_real
_atom_type_scat_dispersion_imag
_atom_type_scat_source
C C 0.0033 0.0016 'International Tables Vol C Tables 4.2.6.8 and 6.1.1.4'
H H 0.0000 0.0000 'International Tables Vol C Tables 4.2.6.8 and 6.1.1.4'
N N 0.0061 0.0033 'International Tables Vol C Tables 4.2.6.8 and 6.1.1.4'
O O 0.0106 0.0060 'International Tables Vol C Tables 4.2.6.8 and 6.1.1.4'
Mg Mg 0.0486 0.0363 'International Tables Vol C Tables 4.2.6.8 and 6.1.1.4'
S S 0.1246 0.1234 'International Tables Vol C Tables 4.2.6.8 and 6.1.1.4'
Br Br -0.2901 2.4595 'International Tables Vol C Tables 4.2.6.8 and 6.1.1.4'

loop_
_geom_angle_atom_site_label_1
_geom_angle_atom_site_label_2
_geom_angle_atom_site_label_3
_geom_angle_site_symmetry_1
_geom_angle_site_symmetry_3
_geom_angle
_geom_angle_publ_flag
O1 C1 C6 . . 122.3(4) ?
O1 C1 C2 . . 118.6(4) ?
C6 C1 C2 . . 119.1(4) ?
C3 C2 C1 . . 119.6(5) ?
C3 C2 H2 . . 120.2 ?
C1 C2 H2 . . 120.2 ?
C4 C3 C2 . . 120.9(4) ?
C4 C3 H3 . . 119.6 ?
C2 C3 H3 . . 119.6 ?
C3 C4 C5 . . 120.5(4) ?
C3 C4 Br1 . . 119.4(3) ?
C5 C4 Br1 . . 120.1(4) ?
C4 C5 C6 . . 121.1(4) ?
C4 C5 H5 . . 119.4 ?
C6 C5 H5 . . 119.4 ?
C5 C6 C1 . . 118.8(4) ?
C5 C6 C7 . . 120.5(4) ?
C1 C6 C7 . . 120.6(4) ?
N1 C7 C6 . . 121.5(4) ?
N1 C7 H7 . . 119.3 ?
C6 C7 H7 . . 119.3 ?
C9 C8 C13 . . 120.0(4) ?
C9 C8 N1 . . 116.4(4) ?
C13 C8 N1 . . 123.6(4) ?
C8 C9 C10 . . 120.2(4) ?
C8 C9 H9 . . 119.9 ?
C10 C9 H9 . . 119.9 ?
C11 C10 C9 . . 120.4(4) ?
C11 C10 H10 . . 119.8 ?
C9 C10 H10 . . 119.8 ?
C10 C11 C12 . . 120.2(4) ?
C10 C11 S1 . . 120.2(4) ?
C12 C11 S1 . . 119.6(3) ?
C11 C12 C13 . . 119.5(4) ?
C11 C12 H12 . . 120.3 ?
C13 C12 H12 . . 120.3 ?
C8 C13 C12 . . 119.6(4) ?
C8 C13 H13 . . 120.2 ?
C12 C13 H13 . . 120.2 ?
O12 Mg1 O12 3_565 . 180.0 ?
O12 Mg1 O11 3_565 . 89.32(13) ?
O12 Mg1 O11 . . 90.68(13) ?
O12 Mg1 O11 3_565 3_565 90.68(13) ?
O12 Mg1 O11 . 3_565 89.32(13) ?
O11 Mg1 O11 . 3_565 180.0 ?
O12 Mg1 O13 3_565 3_565 88.86(13) ?
O12 Mg1 O13 . 3_565 91.14(13) ?
O11 Mg1 O13 . 3_565 91.94(13) ?
O11 Mg1 O13 3_565 3_565 88.06(13) ?
O12 Mg1 O13 3_565 . 91.14(13) ?
O12 Mg1 O13 . . 88.86(13) ?
O11 Mg1 O13 . . 88.06(13) ?
O11 Mg1 O13 3_565 . 91.94(13) ?
O13 Mg1 O13 3_565 . 180.0 ?
C7 N1 C8 . . 123.0(4) ?
C1 O1 H1A . . 108.7 ?
H5D O5 H5A . . 109.5 ?
Mg1 O11 H11A . . 109.3 ?
Mg1 O11 H11C . . 109.3 ?
H11A O11 H11C . . 109.5 ?
Mg1 O12 H12A . . 109.1 ?
Mg1 O12 H12B . . 109.2 ?
H12A O12 H12B . . 109.5 ?
Mg1 O13 H13A . . 109.3 ?
Mg1 O13 H13C . . 109.2 ?
H13A O13 H13C . . 109.5 ?
O3 S1 O4 . . 112.5(2) ?
O3 S1 O2 . . 110.78(19) ?
O4 S1 O2 . . 113.44(18) ?
O3 S1 C11 . . 105.83(19) ?
O4 S1 C11 . . 106.7(2) ?
O2 S1 C11 . . 107.05(19) ?

loop_
_geom_bond_atom_site_label_1
_geom_bond_atom_site_label_2
_geom_bond_site_symmetry_2
_geom_bond_distance
_geom_bond_publ_flag
Br1 C4 . 1.899(5) ?
C1 O1 . 1.334(6) ?
C1 C6 . 1.402(6) ?
C1 C2 . 1.415(6) ?
C2 C3 . 1.370(7) ?
C2 H2 . 0.9300 ?
C3 C4 . 1.362(7) ?
C3 H3 . 0.9300 ?
C4 C5 . 1.367(6) ?
C5 C6 . 1.385(6) ?
C5 H5 . 0.9300 ?
C6 C7 . 1.443(6) ?
C7 N1 . 1.268(6) ?
C7 H7 . 0.9300 ?
C8 C9 . 1.362(6) ?
C8 C13 . 1.376(6) ?
C8 N1 . 1.436(5) ?
C9 C10 . 1.373(6) ?
C9 H9 . 0.9300 ?
C10 C11 . 1.358(6) ?
C10 H10 . 0.9300 ?
C11 C12 . 1.374(6) ?
C11 S1 . 1.770(4) ?
C12 C13 . 1.390(6) ?
C12 H12 . 0.9300 ?
C13 H13 . 0.9300 ?
Mg1 O12 3_565 2.031(3) ?
Mg1 O12 . 2.031(3) y
Mg1 O11 . 2.065(3) y
Mg1 O11 3_565 2.065(3) ?
Mg1 O13 3_565 2.077(3) ?
Mg1 O13 . 2.077(3) y
O1 H1A . 0.9600 ?
O2 S1 . 1.457(3) ?
O3 S1 . 1.449(3) ?
O4 S1 . 1.452(3) ?
O5 H5D . 0.8501 ?
O5 H5A . 0.8500 ?
O11 H11A . 0.9600 ?
O11 H11C . 0.9600 ?
O12 H12A . 0.9601 ?
O12 H12B . 0.9599 ?
O13 H13A . 0.9599 ?
O13 H13C . 0.9600 ?

loop_
_geom_hbond_atom_site_label_D
_geom_hbond_atom_site_label_H
_geom_hbond_atom_site_label_A
_geom_hbond_site_symmetry_A
_geom_hbond_distance_DH
_geom_hbond_distance_HA
_geom_hbond_distance_DA
_geom_hbond_angle_DHA
O1 H1A N1 . 0.96 1.73 2.570(5) 144
O5 H5D O3 1_455 0.85 2.00 2.854(4) 180
O5 H5A O4 2_645 0.85 2.08 2.892(4) 160
O11 H11A Br1 1_545 0.96 2.60 3.539(3) 166
O11 H11C O3 2_645 0.96 1.94 2.710(4) 136
O12 H12A O2 3_675 0.96 2.04 2.747(4) 129
O12 H12B O5 . 0.96 1.90 2.729(4) 143
O13 H13C O4 1_445 0.96 1.88 2.763(4) 152
